data_1516003
loop_
_publ_author_name
'Clinch, Keith'
'Watt, Derek K.'
'Dixon, Rachel A.'
'Baars, Sylvia M.'
'Gainsford, Graeme J.'
'Tiwari, Ashish'
'Schwarz, G\"unter'
'Saotome, Yas'
'Storek, Michael'
'Belaidi, Abdel A.'
'Santamaria-Araujo, Jose A'

_publ_section_title
;
 Synthesis of cyclic pyranopterin monophosphate, a biosynthetic
 intermediate in the molybdenum cofactor pathway.
;
_journal_issue 4
_journal_name_full 'Journal of medicinal chemistry'
_journal_page_first 1730
_journal_page_last 1738
_journal_paper_doi 10.1021/jm301855r
_journal_volume 56
_journal_year 2013
_chemical_absolute_configuration rmad
_chemical_formula_moiety 'C10 H15 N5 O5, H2 O'
_chemical_formula_sum 'C10 H17 N5 O6'
_chemical_formula_weight 303.29
_space_group_IT_number 19
_symmetry_cell_setting orthorhombic
_symmetry_space_group_name_Hall 'P 2ac 2ab'
_symmetry_space_group_name_H-M 'P 21 21 21'
_atom_sites_solution_hydrogens geom
_atom_sites_solution_primary direct
_atom_sites_solution_secondary difmap
_audit_creation_method SHELXL-97
_cell_angle_alpha 90.00
_cell_angle_beta 90.00
_cell_angle_gamma 90.00
_cell_formula_units_Z 4
_cell_length_a 7.1785(5)
_cell_length_b 10.0813(15)
_cell_length_c 17.096(2)
_cell_measurement_reflns_used 767
_cell_measurement_temperature 123(2)
_cell_measurement_theta_max 69.9
_cell_measurement_theta_min 6.7
_cell_volume 1237.2(2)
_computing_cell_refinement
; 
    FSProcess in Process-auto (Rigaku, 1998)
;
_computing_data_collection 'CrystalClear (Rigaku, 2005)'
_computing_data_reduction
; 
    FSProcess in Process-auto (Rigaku, 1998)
;
_computing_molecular_graphics
;
 ORTEP in Wingx (Farrugia, 1999)
;
_computing_publication_material
;
 SHELXL-97 (Sheldrick, 2008); PLATON (Spek, 2003)
;
_computing_structure_refinement 'SHELXL-97 (Sheldrick, 2008)'
_computing_structure_solution 'SHELXS-97 (Sheldrick, 2008)'
_diffrn_ambient_temperature 123(2)
_diffrn_detector_area_resol_mean 10
_diffrn_measured_fraction_theta_full 0.996
_diffrn_measured_fraction_theta_max 0.996
_diffrn_measurement_device_details 'Curved image plate'
_diffrn_measurement_device_type
;  
Rigaku Spider 
;
_diffrn_measurement_method \w-scans
_diffrn_radiation_monochromator
;
Rigaku VariMax-HF Confocal Optical System
;
_diffrn_radiation_source
;
 Rigaku MM007 rotating anode
;
_diffrn_radiation_type CuK\a
_diffrn_radiation_wavelength 1.54178
_diffrn_reflns_av_R_equivalents 0.0261
_diffrn_reflns_av_sigmaI/netI 0.0296
_diffrn_reflns_limit_h_max 8
_diffrn_reflns_limit_h_min -8
_diffrn_reflns_limit_k_max 11
_diffrn_reflns_limit_k_min -6
_diffrn_reflns_limit_l_max 20
_diffrn_reflns_limit_l_min -18
_diffrn_reflns_number 6358
_diffrn_reflns_theta_full 66.40
_diffrn_reflns_theta_max 66.40
_diffrn_reflns_theta_min 6.69
_diffrn_standards_decay_% 0
_diffrn_standards_number 0
_exptl_absorpt_coefficient_mu 1.164
_exptl_absorpt_correction_T_max 1.0
_exptl_absorpt_correction_T_min 0.8451
_exptl_absorpt_correction_type multi-scan
_exptl_absorpt_process_details 'ABSCOR, Higashi (1995)'
_exptl_crystal_colour colourless
_exptl_crystal_density_diffrn 1.628
_exptl_crystal_density_method 'not measured'
_exptl_crystal_description needle
_exptl_crystal_F_000 640
_exptl_crystal_size_max 0.60
_exptl_crystal_size_mid 0.12
_exptl_crystal_size_min 0.10
_refine_diff_density_max 0.162
_refine_diff_density_min -0.260
_refine_diff_density_rms 0.050
_refine_ls_abs_structure_details 'Flack, 1983'
_refine_ls_abs_structure_Flack -0.01(19)
_refine_ls_extinction_method none
_refine_ls_goodness_of_fit_ref 1.071
_refine_ls_hydrogen_treatment mixed
_refine_ls_matrix_type full
_refine_ls_number_parameters 205
_refine_ls_number_reflns 2048
_refine_ls_number_restraints 0
_refine_ls_restrained_S_all 1.071
_refine_ls_R_factor_all 0.0314
_refine_ls_R_factor_gt 0.0283
_refine_ls_shift/su_max 0.001
_refine_ls_shift/su_mean 0.000
_refine_ls_structure_factor_coef Fsqd
_refine_ls_weighting_details 'calc w=1/[\s^2^(Fo^2^)+(0.0469P)^2^+0.0657P] where P=(Fo^2^+2Fc^2^)/3'
_refine_ls_weighting_scheme calc
_refine_ls_wR_factor_gt 0.0720
_refine_ls_wR_factor_ref 0.0742
_reflns_number_gt 1886
_reflns_number_total 2048
_reflns_threshold_expression >2sigma(I)
_cod_data_source_file jm301855r_si_002.cif
_cod_data_source_block KC11B
_cod_depositor_comments
;
The following automatic conversions were performed:

'_exptl_absorpt_correction_type' value 'Multi-scan' changed to
'multi-scan' according to
/usr/data/users/saulius/automatic-downloads/retrospective/ACS/lib/dictionaries/cif_core.dic
dictionary named 'cif_core.dic' version 2.4.2 from 2011-04-26.

Automatic conversion script
Id: cif_fix_values 2281 2013-09-26 08:29:07Z andrius 

The following automatic conversions were performed:

data name '_iucr_refine_instruction_details' was replaced with
'_iucr_refine_instructions_details' as specified in the replacement
file 'data/replacement-values/replacement_tags.lst'.

Automatic conversion script
Id: cif_correct_tags 9268 2022-04-12 08:56:07Z antanas 
;
_cod_original_cell_volume 1237.2(3)
_cod_database_code 1516003

loop_
_symmetry_equiv_pos_as_xyz
'x, y, z'
'-x+1/2, -y, z+1/2'
'-x, y+1/2, -z+1/2'
'x+1/2, -y+1/2, -z'

loop_
_atom_site_label
_atom_site_type_symbol
_atom_site_fract_x
_atom_site_fract_y
_atom_site_fract_z
_atom_site_U_iso_or_equiv
_atom_site_adp_type
_atom_site_occupancy
_atom_site_symmetry_multiplicity
_atom_site_calc_flag
_atom_site_refinement_flags
O1 O 0.13645(16) 0.50812(12) 0.48054(7) 0.0157(3) Uani 1 1 d .
H1 H 0.1504 0.4840 0.5272 0.019 Uiso 1 1 calc R
O2 O 0.54832(16) 0.77279(12) 0.39975(8) 0.0181(3) Uani 1 1 d .
H2 H 0.6106 0.7213 0.4282 0.022 Uiso 1 1 calc R
O3 O 0.56150(16) 0.85959(14) 0.25023(8) 0.0198(3) Uani 1 1 d .
H3 H 0.5906 0.8397 0.2041 0.024 Uiso 1 1 calc R
O4 O 0.34189(15) 1.25334(12) 0.38900(7) 0.0161(3) Uani 1 1 d .
O9 O 0.12628(15) 0.73756(12) 0.39108(7) 0.0143(3) Uani 1 1 d .
N1 N -0.18588(18) 1.10226(14) 0.38271(8) 0.0136(3) Uani 1 1 d .
N2 N -0.28587(19) 1.30718(15) 0.42587(9) 0.0161(4) Uani 1 1 d .
H2A H -0.4019 1.2790 0.4254 0.019 Uiso 1 1 calc R
H2B H -0.2607 1.3890 0.4404 0.019 Uiso 1 1 calc R
N3 N 0.02834(18) 1.27501(15) 0.40568(9) 0.0136(3) Uani 1 1 d .
H3N H 0.0452 1.3580 0.4199 0.016 Uiso 1 1 calc R
N5 N 0.2929(2) 0.98074(15) 0.34602(9) 0.0147(3) Uani 1 1 d .
H5N H 0.402(3) 1.020(2) 0.3318(12) 0.018 Uiso 1 1 d .
N10 N -0.0748(2) 0.89759(15) 0.34072(10) 0.0156(4) Uani 1 1 d .
H10N H -0.188(3) 0.876(2) 0.3372(12) 0.019 Uiso 1 1 d .
C1 C 0.3044(2) 0.57030(17) 0.45339(11) 0.0161(4) Uani 1 1 d .
H1A H 0.4031 0.5027 0.4465 0.019 Uiso 1 1 calc R
H1B H 0.3481 0.6359 0.4924 0.019 Uiso 1 1 calc R
C2 C -0.1487(2) 1.22615(17) 0.40469(10) 0.0118(4) Uani 1 1 d .
C4 C 0.1827(2) 1.20049(18) 0.38542(10) 0.0129(4) Uani 1 1 d .
C4A C 0.1466(2) 1.07023(17) 0.36213(10) 0.0137(4) Uani 1 1 d .
C5A C 0.2415(2) 0.88099(18) 0.28824(11) 0.0151(4) Uani 1 1 d .
H5A H 0.2062 0.9258 0.2382 0.018 Uiso 1 1 calc R
C6 C 0.4019(2) 0.78536(19) 0.27318(11) 0.0153(4) Uani 1 1 d .
H6 H 0.3660 0.7263 0.2286 0.018 Uiso 1 1 calc R
C7 C 0.4478(2) 0.69770(18) 0.34344(11) 0.0158(4) Uani 1 1 d .
H7 H 0.5289 0.6232 0.3252 0.019 Uiso 1 1 calc R
C8 C 0.2668(2) 0.63849(18) 0.37669(11) 0.0147(4) Uani 1 1 d .
H8 H 0.2167 0.5720 0.3387 0.018 Uiso 1 1 calc R
C9A C 0.0719(2) 0.80670(19) 0.32110(11) 0.0145(4) Uani 1 1 d .
H9A H 0.0258 0.7415 0.2815 0.017 Uiso 1 1 calc R
C10A C -0.0370(2) 1.02553(18) 0.36191(11) 0.0132(4) Uani 1 1 d .
O5 O 0.23010(18) 0.09093(13) 0.02330(8) 0.0182(3) Uani 1 1 d .
H51 H 0.235(3) 0.105(2) -0.0275(13) 0.027 Uiso 1 1 d .
H52 H 0.108(3) 0.096(2) 0.0331(13) 0.027 Uiso 1 1 d .

loop_
_atom_site_aniso_label
_atom_site_aniso_U_11
_atom_site_aniso_U_22
_atom_site_aniso_U_33
_atom_site_aniso_U_23
_atom_site_aniso_U_13
_atom_site_aniso_U_12
O1 0.0147(6) 0.0162(7) 0.0162(7) 0.0015(5) -0.0005(5) -0.0009(5)
O2 0.0158(6) 0.0171(7) 0.0213(7) -0.0005(6) -0.0077(6) 0.0004(5)
O3 0.0151(6) 0.0244(7) 0.0197(7) -0.0033(6) 0.0052(6) -0.0045(6)
O4 0.0094(5) 0.0192(7) 0.0197(7) -0.0010(5) 0.0007(6) -0.0035(5)
O9 0.0126(5) 0.0143(6) 0.0160(7) 0.0008(5) 0.0009(5) 0.0030(5)
N1 0.0108(7) 0.0137(7) 0.0163(8) 0.0005(6) -0.0007(7) 0.0004(6)
N2 0.0104(7) 0.0147(7) 0.0231(9) -0.0038(7) 0.0006(7) 0.0004(6)
N3 0.0123(6) 0.0097(8) 0.0187(8) -0.0017(7) 0.0001(6) -0.0003(6)
N5 0.0088(7) 0.0144(8) 0.0209(8) -0.0037(7) 0.0020(6) -0.0018(6)
N10 0.0080(7) 0.0141(8) 0.0247(9) -0.0007(7) -0.0009(7) 0.0005(6)
C1 0.0123(8) 0.0142(9) 0.0217(10) 0.0014(8) -0.0010(7) -0.0004(7)
C2 0.0111(7) 0.0146(9) 0.0097(8) 0.0035(7) -0.0018(7) -0.0018(7)
C4 0.0112(8) 0.0164(9) 0.0112(9) 0.0029(7) -0.0016(8) -0.0012(7)
C4A 0.0116(8) 0.0161(9) 0.0132(9) 0.0008(7) 0.0006(8) 0.0023(7)
C5A 0.0134(8) 0.0160(9) 0.0158(9) 0.0004(8) -0.0016(7) -0.0005(8)
C6 0.0125(8) 0.0169(9) 0.0164(10) -0.0035(8) 0.0006(7) -0.0029(7)
C7 0.0121(8) 0.0133(9) 0.0221(10) -0.0053(8) -0.0005(8) 0.0009(7)
C8 0.0117(8) 0.0139(9) 0.0185(10) -0.0041(8) -0.0006(8) 0.0018(7)
C9A 0.0131(8) 0.0150(9) 0.0155(9) -0.0022(8) -0.0017(8) 0.0002(7)
C10A 0.0129(8) 0.0146(9) 0.0120(9) 0.0030(8) -0.0011(7) 0.0012(8)
O5 0.0142(6) 0.0217(7) 0.0187(7) 0.0032(6) 0.0003(6) -0.0001(5)

loop_
_atom_type_symbol
_atom_type_description
_atom_type_scat_dispersion_real
_atom_type_scat_dispersion_imag
_atom_type_scat_source
C C 0.0181 0.0091 'International Tables Vol C Tables 4.2.6.8 and 6.1.1.4'
H H 0.0000 0.0000 'International Tables Vol C Tables 4.2.6.8 and 6.1.1.4'
N N 0.0311 0.0180 'International Tables Vol C Tables 4.2.6.8 and 6.1.1.4'
O O 0.0492 0.0322 'International Tables Vol C Tables 4.2.6.8 and 6.1.1.4'

loop_
_geom_angle_atom_site_label_1
_geom_angle_atom_site_label_2
_geom_angle_atom_site_label_3
_geom_angle
C1 O1 H1 109.5
C7 O2 H2 109.5
C6 O3 H3 109.5
C9A O9 C8 112.56(13)
C2 N1 C10A 116.60(14)
C2 N2 H2A 120.0
C2 N2 H2B 120.0
H2A N2 H2B 120.0
C2 N3 C4 123.19(15)
C2 N3 H3N 118.4
C4 N3 H3N 118.4
C4A N5 C5A 112.64(14)
C4A N5 H5N 114.4(13)
C5A N5 H5N 109.7(13)
C10A N10 C9A 121.26(15)
C10A N10 H10N 117.3(14)
C9A N10 H10N 121.4(14)
O1 C1 C8 109.28(14)
O1 C1 H1A 109.8
C8 C1 H1A 109.8
O1 C1 H1B 109.8
C8 C1 H1B 109.8
H1A C1 H1B 108.3
N2 C2 N1 120.30(15)
N2 C2 N3 117.72(16)
N1 C2 N3 121.98(16)
O4 C4 N3 118.94(15)
O4 C4 C4A 125.34(16)
N3 C4 C4A 115.72(15)
C10A C4A C4 118.70(16)
C10A C4A N5 119.78(16)
C4 C4A N5 121.26(15)
N5 C5A C6 111.08(14)
N5 C5A C9A 106.82(15)
C6 C5A C9A 110.63(14)
N5 C5A H5A 109.4
C6 C5A H5A 109.4
C9A C5A H5A 109.4
O3 C6 C5A 108.80(15)
O3 C6 C7 110.33(13)
C5A C6 C7 113.35(15)
O3 C6 H6 108.1
C5A C6 H6 108.1
C7 C6 H6 108.1
O2 C7 C6 109.51(15)
O2 C7 C8 112.64(15)
C6 C7 C8 109.43(14)
O2 C7 H7 108.4
C6 C7 H7 108.4
C8 C7 H7 108.4
O9 C8 C1 107.07(14)
O9 C8 C7 112.67(14)
C1 C8 C7 110.32(15)
O9 C8 H8 108.9
C1 C8 H8 108.9
C7 C8 H8 108.9
N10 C9A O9 108.29(14)
N10 C9A C5A 110.83(15)
O9 C9A C5A 109.00(13)
N10 C9A H9A 109.6
O9 C9A H9A 109.6
C5A C9A H9A 109.6
N1 C10A N10 116.64(15)
N1 C10A C4A 123.79(16)
N10 C10A C4A 119.56(16)
H51 O5 H52 102.6(19)

loop_
_geom_bond_atom_site_label_1
_geom_bond_atom_site_label_2
_geom_bond_distance
O1 C1 1.436(2)
O1 H1 0.8400
O2 C7 1.421(2)
O2 H2 0.8400
O3 C6 1.424(2)
O3 H3 0.8400
O4 C4 1.263(2)
O9 C9A 1.439(2)
O9 C8 1.4406(19)
N1 C2 1.331(2)
N1 C10A 1.366(2)
N2 C2 1.330(2)
N2 H2A 0.8800
N2 H2B 0.8800
N3 C2 1.363(2)
N3 C4 1.383(2)
N3 H3N 0.8800
N5 C4A 1.411(2)
N5 C5A 1.457(2)
N5 H5N 0.91(2)
N10 C10A 1.367(2)
N10 C9A 1.436(2)
N10 H10N 0.84(2)
C1 C8 1.505(2)
C1 H1A 0.9900
C1 H1B 0.9900
C4 C4A 1.396(2)
C4A C10A 1.393(2)
C5A C6 1.524(2)
C5A C9A 1.535(2)
C5A H5A 1.0000
C6 C7 1.527(3)
C6 H6 1.0000
C7 C8 1.539(2)
C7 H7 1.0000
C8 H8 1.0000
C9A H9A 1.0000
O5 H51 0.88(2)
O5 H52 0.89(2)

loop_
_geom_hbond_atom_site_label_D
_geom_hbond_atom_site_label_H
_geom_hbond_atom_site_label_A
_geom_hbond_site_symmetry_A
_geom_hbond_distance_DH
_geom_hbond_distance_HA
_geom_hbond_distance_DA
_geom_hbond_angle_DHA
_geom_hbond_publ_flag
O1 H1 N1 4_566 0.84 2.12 2.8863(19) 151 y
O2 H2 O5 3_655 0.84 1.93 2.7608(18) 170 y
N2 H2A O4 1_455 0.88 1.96 2.7986(18) 159 y
N2 H2B O5 3_565 0.88 2.14 3.016(2) 174 y
O3 H3 O4 3_645 0.84 1.88 2.7007(19) 166 y
N3 H3N O1 1_565 0.88 1.95 2.786(2) 159 y
N10 H10N O2 1_455 0.84(2) 2.41(2) 3.150(2) 146.8(18) y
N10 H10N O3 1_455 0.84(2) 2.34(2) 3.059(2) 143.5(18) y
O5 H51 O9 2_564 0.88(2) 2.33(2) 3.0269(18) 135.6(17) y
O5 H51 N5 2_564 0.88(2) 2.34(2) 3.120(2) 148.1(18) y
O5 H52 O1 3_545 0.89(2) 1.98(2) 2.7613(18) 145.3(19) y
O5 H52 O9 3_545 0.89(2) 2.56(2) 3.2974(18) 140.5(17) y
C6 H6 N1 3_545 1.00 2.62 3.594(2) 165 y

loop_
_geom_torsion_atom_site_label_1
_geom_torsion_atom_site_label_2
_geom_torsion_atom_site_label_3
_geom_torsion_atom_site_label_4
_geom_torsion
C10A N1 C2 N2 -179.95(15)
C10A N1 C2 N3 0.7(2)
C4 N3 C2 N2 179.60(15)
C4 N3 C2 N1 -1.1(3)
C2 N3 C4 O4 -179.08(16)
C2 N3 C4 C4A 1.0(3)
O4 C4 C4A C10A 179.37(17)
N3 C4 C4A C10A -0.7(2)
O4 C4 C4A N5 5.2(3)
N3 C4 C4A N5 -174.86(15)
C5A N5 C4A C10A 35.0(2)
C5A N5 C4A C4 -150.91(17)
C4A N5 C5A C6 -179.30(14)
C4A N5 C5A C9A -58.56(18)
N5 C5A C6 O3 -55.86(19)
C9A C5A C6 O3 -174.32(14)
N5 C5A C6 C7 67.27(19)
C9A C5A C6 C7 -51.19(19)
O3 C6 C7 O2 45.66(19)
C5A C6 C7 O2 -76.63(17)
O3 C6 C7 C8 169.59(14)
C5A C6 C7 C8 47.3(2)
C9A O9 C8 C1 -177.60(13)
C9A O9 C8 C7 60.93(19)
O1 C1 C8 O9 61.00(17)
O1 C1 C8 C7 -176.06(14)
O2 C7 C8 O9 70.95(19)
C6 C7 C8 O9 -51.1(2)
O2 C7 C8 C1 -48.66(19)
C6 C7 C8 C1 -170.73(14)
C10A N10 C9A O9 91.43(19)
C10A N10 C9A C5A -28.1(2)
C8 O9 C9A N10 176.92(13)
C8 O9 C9A C5A -62.42(18)
N5 C5A C9A N10 54.77(18)
C6 C5A C9A N10 175.79(14)
N5 C5A C9A O9 -64.31(17)
C6 C5A C9A O9 56.71(19)
C2 N1 C10A N10 178.84(15)
C2 N1 C10A C4A -0.5(3)
C9A N10 C10A N1 -177.25(16)
C9A N10 C10A C4A 2.1(3)
C4 C4A C10A N1 0.5(3)
N5 C4A C10A N1 174.73(17)
C4 C4A C10A N10 -178.77(16)
N5 C4A C10A N10 -4.6(3)
